data_1528715
loop_
_publ_author_name
'Manolatos, S.'
'Tillinger, M.'
'Post, B.'

_publ_section_title
;
 Polymorphism in cesium thiocyanate
;
_journal_name_full 'Journal of Solid State Chemistry'
_journal_page_first 31
_journal_page_last 35
_journal_volume 7
_journal_year 1973
_chemical_formula_sum 'C Cs N S'
_chemical_name_systematic 'Cs (S C N)'
_space_group_IT_number 62
_symmetry_space_group_name_Hall '-P 2ac 2n'
_symmetry_space_group_name_H-M 'P n m a'
_cell_angle_alpha 90
_cell_angle_beta 90
_cell_angle_gamma 90
_cell_formula_units_Z 4
_cell_length_a 7.978
_cell_length_b 6.332
_cell_length_c 8.332
_cell_volume 420.905
_citation_journal_id_ASTM JSSCBI
_cod_data_source_file Manolatos_JSSCBI_1973_1983.cif
_cod_data_source_block C1Cs1N1S1
_cod_original_cell_volume 420.9051
_cod_original_formula_sum 'C1 Cs1 N1 S1'
_cod_database_code 1528715

loop_
_symmetry_equiv_pos_as_xyz
x,y,z
-x+1/2,-y,z+1/2
x+1/2,-y+1/2,-z+1/2
-x,y+1/2,-z
-x,-y,-z
x-1/2,y,-z-1/2
-x-1/2,y-1/2,z-1/2
x,-y-1/2,z

loop_
_atom_site_label
_atom_site_type_symbol
_atom_site_fract_x
_atom_site_fract_y
_atom_site_fract_z
_atom_site_occupancy
_atom_site_U_iso_or_equiv
Cs1 Cs+1 0.174 0.25 0.106 1 0.0
C1 C-4 0.172 0.25 0.559 1 0.0
N1 N-3 0.28 0.25 0.472 1 0.0
S1 S+6 0.0194 0.25 0.689 1 0.0
